data_4349326
loop_
_publ_author_name
'Torres-Huerta, Aaron'
'Cruz-Huerta, Jorge'
'H\"opfl, Herbert'
'Hern\'andez-V\'azquez, Luis G'
'Escalante-Garc\'ia, Jaime'
'Jim\'enez-S\'anchez, Arturo'
'Santillan, Rosa'
'Hern\'andez-Ahuactzi, Ir\'an F'
'S\'anchez, Mario'

_publ_section_title
;
 Variation of the Molecular Conformation, Shape, and Cavity Size in
 Dinuclear Metalla-Macrocycles Containing Hetero-Ditopic
 Dithiocarbamate-Carboxylate Ligands from a Homologous Series of
 N-Substituted Amino Acids.
;
_journal_issue 23
_journal_name_full 'Inorganic chemistry'
_journal_page_first 12451
_journal_page_last 12469
_journal_paper_doi 10.1021/acs.inorgchem.6b02387
_journal_volume 55
_journal_year 2016
_chemical_formula_moiety 'C52 H70 N2 O4 S4 Sn2'
_chemical_formula_sum 'C52 H70 N2 O4 S4 Sn2'
_chemical_formula_weight 1152.72
_space_group_IT_number 2
_space_group_name_Hall '-P 1'
_space_group_name_H-M_alt 'P -1'
_symmetry_cell_setting triclinic
_symmetry_space_group_name_H-M 'P -1'
_atom_sites_solution_hydrogens geom
_atom_sites_solution_primary direct
_atom_sites_solution_secondary difmap
_audit_creation_method SHELXL-97
_cell_angle_alpha 71.440(2)
_cell_angle_beta 85.071(2)
_cell_angle_gamma 71.243(2)
_cell_formula_units_Z 1
_cell_length_a 9.8485(12)
_cell_length_b 11.0976(13)
_cell_length_c 13.4088(16)
_cell_measurement_reflns_used 4498
_cell_measurement_temperature 100(2)
_cell_measurement_theta_max 27.79
_cell_measurement_theta_min 2.18
_cell_volume 1315.3(3)
_computing_cell_refinement 'Bruker SAINT'
_computing_data_collection 'Bruker SMART'
_computing_data_reduction 'Bruker SAINT'
_computing_molecular_graphics 'Bruker SHELXTL'
_computing_publication_material 'Bruker SHELXTL'
_computing_structure_refinement 'SHELXL-97 (Sheldrick, 1997)'
_computing_structure_solution 'SHELXS-97 (Sheldrick, 1990)'
_diffrn_ambient_temperature 100(2)
_diffrn_measured_fraction_theta_full 0.993
_diffrn_measured_fraction_theta_max 0.993
_diffrn_measurement_device_type 'CCD area detector'
_diffrn_measurement_method 'phi and omega scans'
_diffrn_radiation_monochromator graphite
_diffrn_radiation_source 'fine-focus sealed tube'
_diffrn_radiation_type MoK\a
_diffrn_radiation_wavelength 0.71073
_diffrn_reflns_av_R_equivalents 0.0335
_diffrn_reflns_av_sigmaI/netI 0.0553
_diffrn_reflns_limit_h_max 11
_diffrn_reflns_limit_h_min -11
_diffrn_reflns_limit_k_max 12
_diffrn_reflns_limit_k_min -13
_diffrn_reflns_limit_l_max 15
_diffrn_reflns_limit_l_min -14
_diffrn_reflns_number 9532
_diffrn_reflns_theta_full 25.00
_diffrn_reflns_theta_max 25.00
_diffrn_reflns_theta_min 1.60
_exptl_absorpt_coefficient_mu 1.153
_exptl_absorpt_correction_T_max 0.75
_exptl_absorpt_correction_T_min 0.70
_exptl_absorpt_correction_type multi-scan
_exptl_absorpt_process_details SADABS
_exptl_crystal_colour colorless
_exptl_crystal_density_diffrn 1.455
_exptl_crystal_density_method 'not measured'
_exptl_crystal_description rhombohedral
_exptl_crystal_F_000 592
_exptl_crystal_size_max 0.33
_exptl_crystal_size_mid 0.30
_exptl_crystal_size_min 0.26
_refine_diff_density_max 1.098
_refine_diff_density_min -0.385
_refine_diff_density_rms 0.096
_refine_ls_extinction_method none
_refine_ls_goodness_of_fit_ref 1.068
_refine_ls_hydrogen_treatment constr
_refine_ls_matrix_type full
_refine_ls_number_parameters 291
_refine_ls_number_reflns 4592
_refine_ls_number_restraints 0
_refine_ls_restrained_S_all 1.068
_refine_ls_R_factor_all 0.0375
_refine_ls_R_factor_gt 0.0321
_refine_ls_shift/su_max 0.001
_refine_ls_shift/su_mean 0.000
_refine_ls_structure_factor_coef Fsqd
_refine_ls_weighting_details 'calc w=1/[\s^2^(Fo^2^)+(0.0189P)^2^+1.5722P] where P=(Fo^2^+2Fc^2^)/3'
_refine_ls_weighting_scheme calc
_refine_ls_wR_factor_gt 0.0710
_refine_ls_wR_factor_ref 0.0814
_reflns_number_gt 4122
_reflns_number_total 4592
_reflns_threshold_expression >2sigma(I)
_cod_data_source_file ic6b02387_si_004.cif
_cod_data_source_block jen1viem
_cod_depositor_comments
;
The following automatic conversions were performed:

data item '_symmetry_cell_setting' value 'Triclinic' was changed to
'triclinic' in accordance with the
/home/saulius/struct/COD-crude-data/automatic-downloads/DataCite-retrospective/ACS/depositions/lib/dictionaries/cif_core.dic
dictionary named 'cif_core.dic' version 2.4.2 last updated on
2011-04-26.

Automatic conversion script
Id: cif_fix_values 6909 2019-04-08 15:41:33Z antanas 
;
_cod_original_sg_symbol_H-M P-1
_cod_database_code 4349326

loop_
_symmetry_equiv_pos_as_xyz
'x, y, z'
'-x, -y, -z'

loop_
_atom_site_label
_atom_site_type_symbol
_atom_site_fract_x
_atom_site_fract_y
_atom_site_fract_z
_atom_site_U_iso_or_equiv
_atom_site_adp_type
_atom_site_occupancy
_atom_site_symmetry_multiplicity
_atom_site_calc_flag
_atom_site_refinement_flags
Sn1 Sn 0.81790(2) 0.73973(2) 0.710183(19) 0.01761(9) Uani 1 1 d .
S1 S 0.73281(9) 0.91970(9) 0.79552(7) 0.0200(2) Uani 1 1 d .
S2 S 0.98237(9) 0.90904(9) 0.65564(7) 0.0200(2) Uani 1 1 d .
N1 N 0.8657(3) 1.1054(3) 0.7425(2) 0.0174(6) Uani 1 1 d .
O1 O 0.6318(2) 0.6962(2) 0.79248(19) 0.0217(5) Uani 1 1 d .
O2 O 0.7169(2) 0.5316(2) 0.7230(2) 0.0242(6) Uani 1 1 d .
C1 C 0.8637(3) 0.9917(3) 0.7314(3) 0.0187(7) Uani 1 1 d .
C2 C 0.9634(4) 1.1788(3) 0.6834(3) 0.0212(8) Uani 1 1 d .
H2A H 1.0403 1.1192 0.6526 0.025 Uiso 1 1 calc R
H2B H 1.0090 1.2057 0.7323 0.025 Uiso 1 1 calc R
C3 C 0.8836(4) 1.3032(3) 0.5958(3) 0.0214(8) Uani 1 1 d .
H3A H 0.9539 1.3453 0.5546 0.026 Uiso 1 1 calc R
H3B H 0.8170 1.3682 0.6278 0.026 Uiso 1 1 calc R
C4 C 0.7985(4) 1.2741(4) 0.5210(3) 0.0231(8) Uani 1 1 d .
H4A H 0.8646 1.2073 0.4904 0.028 Uiso 1 1 calc R
H4B H 0.7263 1.2344 0.5618 0.028 Uiso 1 1 calc R
C5 C 0.2775(4) 0.6021(4) 0.5679(3) 0.0245(8) Uani 1 1 d .
H5A H 0.3469 0.5371 0.5372 0.029 Uiso 1 1 calc R
H5B H 0.2058 0.5599 0.6064 0.029 Uiso 1 1 calc R
C6 C 0.3571(4) 0.6313(4) 0.6460(3) 0.0244(8) Uani 1 1 d .
H6A H 0.4304 0.6715 0.6079 0.029 Uiso 1 1 calc R
H6B H 0.2882 0.6979 0.6755 0.029 Uiso 1 1 calc R
C7 C 0.4298(4) 0.5082(4) 0.7360(3) 0.0230(8) Uani 1 1 d .
H7A H 0.5051 0.4447 0.7073 0.028 Uiso 1 1 calc R
H7B H 0.3583 0.4634 0.7706 0.028 Uiso 1 1 calc R
C8 C 0.4976(4) 0.5421(4) 0.8179(3) 0.0222(8) Uani 1 1 d .
H8A H 0.4246 0.6122 0.8415 0.027 Uiso 1 1 calc R
H8B H 0.5298 0.4615 0.8799 0.027 Uiso 1 1 calc R
C9 C 0.6247(4) 0.5909(3) 0.7743(3) 0.0205(8) Uani 1 1 d .
C10 C 0.7658(4) 1.1697(4) 0.8139(3) 0.0207(8) Uani 1 1 d .
H10A H 0.6712 1.1573 0.8111 0.025 Uiso 1 1 calc R
H10B H 0.7524 1.2669 0.7897 0.025 Uiso 1 1 calc R
C11 C 0.8234(3) 1.1099(4) 0.9268(3) 0.0202(8) Uani 1 1 d .
H11A H 0.9187 1.1214 0.9284 0.024 Uiso 1 1 calc R
H11B H 0.8368 1.0127 0.9500 0.024 Uiso 1 1 calc R
C12 C 0.7268(4) 1.1716(4) 1.0053(3) 0.0243(8) Uani 1 1 d .
H12 H 0.7140 1.2697 0.9815 0.029 Uiso 1 1 calc R
C13 C 0.5790(4) 1.1535(5) 1.0102(3) 0.0413(11) Uani 1 1 d .
H13A H 0.5897 1.0584 1.0258 0.062 Uiso 1 1 calc R
H13B H 0.5288 1.2038 0.9424 0.062 Uiso 1 1 calc R
H13C H 0.5235 1.1866 1.0656 0.062 Uiso 1 1 calc R
C14 C 0.7970(4) 1.1115(4) 1.1133(3) 0.0276(9) Uani 1 1 d .
H14A H 0.7380 1.1568 1.1613 0.041 Uiso 1 1 calc R
H14B H 0.8923 1.1228 1.1090 0.041 Uiso 1 1 calc R
H14C H 0.8064 1.0161 1.1395 0.041 Uiso 1 1 calc R
C15 C 0.7422(3) 0.8047(4) 0.5506(3) 0.0188(7) Uani 1 1 d .
C16 C 0.7318(4) 0.7157(4) 0.4996(3) 0.0256(8) Uani 1 1 d .
H16 H 0.7609 0.6223 0.5353 0.031 Uiso 1 1 calc R
C17 C 0.6788(4) 0.7640(4) 0.3962(3) 0.0306(9) Uani 1 1 d .
H17 H 0.6733 0.7033 0.3614 0.037 Uiso 1 1 calc R
C18 C 0.6342(4) 0.9005(4) 0.3441(3) 0.0288(9) Uani 1 1 d .
H18 H 0.5967 0.9329 0.2743 0.035 Uiso 1 1 calc R
C19 C 0.6439(4) 0.9894(4) 0.3932(3) 0.0271(9) Uani 1 1 d .
H19 H 0.6135 1.0828 0.3574 0.033 Uiso 1 1 calc R
C20 C 0.6989(4) 0.9413(4) 0.4960(3) 0.0242(8) Uani 1 1 d .
H20 H 0.7068 1.0026 0.5294 0.029 Uiso 1 1 calc R
C21 C 0.9886(3) 0.5774(3) 0.8029(3) 0.0211(8) Uani 1 1 d .
C22 C 1.0638(3) 0.6044(4) 0.8728(3) 0.0231(8) Uani 1 1 d .
H22 H 1.0444 0.6939 0.8728 0.028 Uiso 1 1 calc R
C23 C 1.1663(4) 0.5020(4) 0.9422(3) 0.0280(9) Uani 1 1 d .
H23 H 1.2161 0.5215 0.9897 0.034 Uiso 1 1 calc R
C24 C 1.1956(4) 0.3719(4) 0.9421(3) 0.0316(10) Uani 1 1 d .
H24 H 1.2644 0.3016 0.9905 0.038 Uiso 1 1 calc R
C25 C 1.1253(4) 0.3430(4) 0.8717(3) 0.0316(9) Uani 1 1 d .
H25 H 1.1475 0.2535 0.8707 0.038 Uiso 1 1 calc R
C26 C 1.0214(4) 0.4459(4) 0.8021(3) 0.0263(8) Uani 1 1 d .
H26 H 0.9730 0.4260 0.7540 0.032 Uiso 1 1 calc R

loop_
_atom_site_aniso_label
_atom_site_aniso_U_11
_atom_site_aniso_U_22
_atom_site_aniso_U_33
_atom_site_aniso_U_23
_atom_site_aniso_U_13
_atom_site_aniso_U_12
Sn1 0.01776(13) 0.01513(14) 0.01980(15) -0.00581(10) -0.00119(9) -0.00412(10)
S1 0.0197(4) 0.0180(5) 0.0236(5) -0.0079(4) 0.0028(4) -0.0066(4)
S2 0.0191(4) 0.0188(5) 0.0236(5) -0.0088(4) 0.0024(4) -0.0060(4)
N1 0.0164(13) 0.0137(15) 0.0206(16) -0.0049(13) -0.0010(12) -0.0029(12)
O1 0.0210(12) 0.0210(14) 0.0239(14) -0.0081(11) -0.0012(10) -0.0060(10)
O2 0.0217(12) 0.0213(14) 0.0302(15) -0.0093(12) 0.0015(11) -0.0065(11)
C1 0.0172(16) 0.0178(19) 0.0189(19) -0.0028(15) -0.0053(14) -0.0037(14)
C2 0.0204(17) 0.019(2) 0.024(2) -0.0048(16) -0.0009(15) -0.0084(15)
C3 0.0222(17) 0.0177(19) 0.023(2) -0.0057(16) 0.0011(15) -0.0059(15)
C4 0.0264(18) 0.020(2) 0.023(2) -0.0075(16) 0.0003(15) -0.0063(15)
C5 0.0270(18) 0.021(2) 0.025(2) -0.0056(17) -0.0009(16) -0.0086(16)
C6 0.0239(18) 0.023(2) 0.026(2) -0.0067(17) 0.0016(15) -0.0072(16)
C7 0.0218(17) 0.021(2) 0.027(2) -0.0048(16) -0.0008(15) -0.0086(15)
C8 0.0242(18) 0.018(2) 0.022(2) -0.0022(16) -0.0005(15) -0.0080(15)
C9 0.0205(17) 0.018(2) 0.020(2) -0.0024(16) -0.0034(15) -0.0039(15)
C10 0.0204(17) 0.0169(19) 0.024(2) -0.0083(16) 0.0001(15) -0.0026(14)
C11 0.0177(16) 0.0195(19) 0.023(2) -0.0072(16) -0.0018(14) -0.0034(14)
C12 0.0265(18) 0.020(2) 0.024(2) -0.0093(16) -0.0001(16) -0.0029(15)
C13 0.025(2) 0.066(3) 0.034(3) -0.021(2) 0.0054(18) -0.011(2)
C14 0.030(2) 0.026(2) 0.025(2) -0.0120(17) -0.0025(16) -0.0021(17)
C15 0.0147(16) 0.024(2) 0.0196(19) -0.0082(16) 0.0014(14) -0.0065(14)
C16 0.032(2) 0.022(2) 0.024(2) -0.0050(17) -0.0021(16) -0.0116(17)
C17 0.040(2) 0.032(2) 0.027(2) -0.0106(19) -0.0044(18) -0.0178(19)
C18 0.0233(18) 0.034(2) 0.026(2) -0.0029(18) -0.0032(16) -0.0099(17)
C19 0.0229(18) 0.022(2) 0.029(2) -0.0005(17) -0.0015(16) -0.0035(16)
C20 0.0235(17) 0.023(2) 0.027(2) -0.0088(17) 0.0003(16) -0.0074(16)
C21 0.0171(16) 0.0189(19) 0.024(2) -0.0040(16) 0.0012(15) -0.0042(14)
C22 0.0186(17) 0.022(2) 0.029(2) -0.0063(17) 0.0009(15) -0.0074(15)
C23 0.0214(18) 0.037(2) 0.026(2) -0.0045(18) -0.0018(16) -0.0131(17)
C24 0.0172(17) 0.036(2) 0.029(2) 0.0049(18) -0.0015(16) -0.0058(17)
C25 0.0250(19) 0.018(2) 0.045(3) -0.0039(18) -0.0002(18) -0.0021(16)
C26 0.0236(18) 0.023(2) 0.032(2) -0.0091(17) -0.0014(16) -0.0058(16)

loop_
_atom_type_symbol
_atom_type_description
_atom_type_scat_dispersion_real
_atom_type_scat_dispersion_imag
_atom_type_scat_source
C C 0.0033 0.0016 'International Tables Vol C Tables 4.2.6.8 and 6.1.1.4'
H H 0.0000 0.0000 'International Tables Vol C Tables 4.2.6.8 and 6.1.1.4'
N N 0.0061 0.0033 'International Tables Vol C Tables 4.2.6.8 and 6.1.1.4'
O O 0.0106 0.0060 'International Tables Vol C Tables 4.2.6.8 and 6.1.1.4'
S S 0.1246 0.1234 'International Tables Vol C Tables 4.2.6.8 and 6.1.1.4'
Sn Sn -0.6537 1.4246 'International Tables Vol C Tables 4.2.6.8 and 6.1.1.4'

loop_
_geom_angle_atom_site_label_1
_geom_angle_atom_site_label_2
_geom_angle_atom_site_label_3
_geom_angle
_geom_angle_site_symmetry_1
C15 Sn1 C21 135.23(13) .
C15 Sn1 O1 99.96(10) .
C21 Sn1 O1 101.15(11) .
C15 Sn1 S1 112.82(10) .
C21 Sn1 S1 109.77(10) .
O1 Sn1 S1 78.77(7) .
C15 Sn1 S2 90.59(9) .
C21 Sn1 S2 92.55(9) .
O1 Sn1 S2 147.07(7) .
S1 Sn1 S2 68.41(3) .
C1 S1 Sn1 91.04(12) .
C1 S2 Sn1 83.53(11) .
C1 N1 C2 122.7(3) .
C1 N1 C10 121.7(3) .
C2 N1 C10 115.5(3) .
C9 O1 Sn1 106.3(2) .
N1 C1 S2 123.6(2) .
N1 C1 S1 119.5(3) .
S2 C1 S1 116.9(2) .
N1 C2 C3 111.4(3) .
C2 C3 C4 113.6(3) .
C5 C4 C3 113.3(3) 2_676
C4 C5 C6 113.7(3) 2_676
C7 C6 C5 113.5(3) .
C6 C7 C8 112.4(3) .
C9 C8 C7 111.9(3) .
O2 C9 O1 121.7(3) .
O2 C9 C8 120.7(3) .
O1 C9 C8 117.6(3) .
N1 C10 C11 111.2(3) .
C10 C11 C12 114.4(3) .
C14 C12 C13 110.2(3) .
C14 C12 C11 110.3(3) .
C13 C12 C11 111.8(3) .
C20 C15 C16 118.6(3) .
C20 C15 Sn1 118.8(3) .
C16 C15 Sn1 122.6(3) .
C17 C16 C15 120.1(4) .
C18 C17 C16 120.2(4) .
C19 C18 C17 120.4(4) .
C18 C19 C20 119.6(4) .
C15 C20 C19 121.1(3) .
C26 C21 C22 118.7(3) .
C26 C21 Sn1 123.4(3) .
C22 C21 Sn1 117.8(3) .
C23 C22 C21 120.9(3) .
C24 C23 C22 119.8(4) .
C23 C24 C25 120.4(4) .
C24 C25 C26 119.9(4) .
C21 C26 C25 120.3(4) .

loop_
_geom_bond_atom_site_label_1
_geom_bond_atom_site_label_2
_geom_bond_distance
_geom_bond_site_symmetry_2
Sn1 C15 2.145(3) .
Sn1 C21 2.146(3) .
Sn1 O1 2.167(2) .
Sn1 S1 2.4928(9) .
Sn1 S2 2.7509(9) .
S1 C1 1.753(3) .
S2 C1 1.715(4) .
N1 C1 1.323(4) .
N1 C2 1.477(4) .
N1 C10 1.487(4) .
O1 C9 1.291(4) .
O2 C9 1.236(4) .
C2 C3 1.527(5) .
C3 C4 1.528(5) .
C4 C5 1.523(5) 2_676
C5 C4 1.523(5) 2_676
C5 C6 1.529(5) .
C6 C7 1.518(5) .
C7 C8 1.532(5) .
C8 C9 1.519(4) .
C10 C11 1.524(5) .
C11 C12 1.533(5) .
C12 C14 1.510(5) .
C12 C13 1.525(5) .
C15 C20 1.395(5) .
C15 C16 1.401(5) .
C16 C17 1.398(5) .
C17 C18 1.388(5) .
C18 C19 1.379(6) .
C19 C20 1.397(5) .
C21 C26 1.393(5) .
C21 C22 1.398(5) .
C22 C23 1.388(5) .
C23 C24 1.380(6) .
C24 C25 1.385(6) .
C25 C26 1.398(5) .

loop_
_geom_torsion_atom_site_label_1
_geom_torsion_atom_site_label_2
_geom_torsion_atom_site_label_3
_geom_torsion_atom_site_label_4
_geom_torsion
_geom_torsion_site_symmetry_1
_geom_torsion_site_symmetry_4
C15 Sn1 S1 C1 -78.94(14) . .
C21 Sn1 S1 C1 86.93(15) . .
O1 Sn1 S1 C1 -175.13(13) . .
S2 Sn1 S1 C1 2.17(11) . .
C15 Sn1 S2 C1 112.17(15) . .
C21 Sn1 S2 C1 -112.51(15) . .
O1 Sn1 S2 C1 2.64(17) . .
S1 Sn1 S2 C1 -2.23(12) . .
C15 Sn1 O1 C9 70.0(2) . .
C21 Sn1 O1 C9 -70.3(2) . .
S1 Sn1 O1 C9 -178.5(2) . .
S2 Sn1 O1 C9 176.84(17) . .
C2 N1 C1 S2 5.2(5) . .
C10 N1 C1 S2 -176.5(2) . .
C2 N1 C1 S1 -174.1(2) . .
C10 N1 C1 S1 4.2(4) . .
Sn1 S2 C1 N1 -176.0(3) . .
Sn1 S2 C1 S1 3.31(17) . .
Sn1 S1 C1 N1 175.7(3) . .
Sn1 S1 C1 S2 -3.63(19) . .
C1 N1 C2 C3 105.5(4) . .
C10 N1 C2 C3 -72.9(4) . .
N1 C2 C3 C4 -54.1(4) . .
C2 C3 C4 C5 -178.4(3) . 2_676
C4 C5 C6 C7 178.7(3) 2_676 .
C5 C6 C7 C8 -175.1(3) . .
C6 C7 C8 C9 -67.8(4) . .
Sn1 O1 C9 O2 3.1(4) . .
Sn1 O1 C9 C8 -176.5(2) . .
C7 C8 C9 O2 -45.6(4) . .
C7 C8 C9 O1 134.0(3) . .
C1 N1 C10 C11 83.9(4) . .
C2 N1 C10 C11 -97.7(3) . .
N1 C10 C11 C12 179.6(3) . .
C10 C11 C12 C14 -176.7(3) . .
C10 C11 C12 C13 60.4(4) . .
C21 Sn1 C15 C20 -139.3(2) . .
O1 Sn1 C15 C20 103.6(3) . .
S1 Sn1 C15 C20 21.7(3) . .
S2 Sn1 C15 C20 -45.1(2) . .
C21 Sn1 C15 C16 42.0(3) . .
O1 Sn1 C15 C16 -75.1(3) . .
S1 Sn1 C15 C16 -157.0(2) . .
S2 Sn1 C15 C16 136.3(3) . .
C20 C15 C16 C17 -0.1(5) . .
Sn1 C15 C16 C17 178.6(3) . .
C15 C16 C17 C18 -1.0(5) . .
C16 C17 C18 C19 1.1(5) . .
C17 C18 C19 C20 -0.1(5) . .
C16 C15 C20 C19 1.0(5) . .
Sn1 C15 C20 C19 -177.7(2) . .
C18 C19 C20 C15 -0.9(5) . .
C15 Sn1 C21 C26 -44.4(4) . .
O1 Sn1 C21 C26 72.2(3) . .
S1 Sn1 C21 C26 154.2(3) . .
S2 Sn1 C21 C26 -137.9(3) . .
C15 Sn1 C21 C22 140.1(2) . .
O1 Sn1 C21 C22 -103.2(3) . .
S1 Sn1 C21 C22 -21.3(3) . .
S2 Sn1 C21 C22 46.7(3) . .
C26 C21 C22 C23 -1.8(5) . .
Sn1 C21 C22 C23 173.9(3) . .
C21 C22 C23 C24 0.5(5) . .
C22 C23 C24 C25 1.2(5) . .
C23 C24 C25 C26 -1.5(5) . .
C22 C21 C26 C25 1.4(5) . .
Sn1 C21 C26 C25 -174.0(3) . .
C24 C25 C26 C21 0.2(5) . .
